data_7220658
loop_
_publ_author_name
'Baig, Fayaz'
'Kant, Rajni'
'Gupta, Vivek'
'Sarkar, Madhushree'

_publ_section_title
;
 Effects of Non Covalent Interactions in Light Emitting Properties of
 bis-pyridyl-alkyl-di-imines
;
_journal_name_full 'RSC Adv.'
_journal_paper_doi 10.1039/C5RA09562J
_journal_year 2015
_chemical_formula_moiety 'C14 H14 N4'
_chemical_formula_sum 'C14 H14 N4'
_chemical_formula_weight 238.29
_chemical_name_systematic
;
 1,2-Bis(1-(pyrid-2-yl)ethylidene)hydrazine
;
_space_group_IT_number 4
_symmetry_cell_setting monoclinic
_symmetry_space_group_name_Hall 'P 2yb'
_symmetry_space_group_name_H-M 'P 1 21 1'
_atom_sites_solution_hydrogens geom
_atom_sites_solution_primary direct
_atom_sites_solution_secondary difmap
_audit_creation_method SHELXL-97
_audit_update_record
;
2013-09-26 deposited with the CCDC.
2015-06-02 downloaded from the CCDC.
;
_cell_angle_alpha 90.00
_cell_angle_beta 98.394(4)
_cell_angle_gamma 90.00
_cell_formula_units_Z 6
_cell_length_a 8.6694(4)
_cell_length_b 17.8009(8)
_cell_length_c 12.8064(6)
_cell_measurement_reflns_used 5800
_cell_measurement_temperature 293(2)
_cell_measurement_theta_max 25.8260
_cell_measurement_theta_min 3.6870
_cell_volume 1955.15(16)
_computing_cell_refinement 'CrysAlisPro (Oxford Diffraction,2010)'
_computing_data_collection 'CrysAlisPro (Oxford Diffraction,2010)'
_computing_data_reduction 'CrysAlisPro (Oxford Diffraction,2010)'
_computing_molecular_graphics 'ORTEP3 (Farrugia, 1997)'
_computing_publication_material 'PLATON (Spek,2009)'
_computing_structure_refinement 'SHELXL-97 (Sheldrick, 2008)'
_computing_structure_solution 'SHELXS-97 (Sheldrick, 2008)'
_diffrn_ambient_temperature 293(2)
_diffrn_detector_area_resol_mean 16.1049
_diffrn_measured_fraction_theta_full 0.997
_diffrn_measured_fraction_theta_max 0.997
_diffrn_measurement_device_type 'Xcalibur, Sapphire3'
_diffrn_measurement_method 'omega scans'
_diffrn_radiation_monochromator graphite
_diffrn_radiation_source 'fine-focus sealed tube'
_diffrn_radiation_type MoK\a
_diffrn_radiation_wavelength 0.71073
_diffrn_reflns_av_R_equivalents 0.0418
_diffrn_reflns_av_sigmaI/netI 0.0504
_diffrn_reflns_limit_h_max 10
_diffrn_reflns_limit_h_min -10
_diffrn_reflns_limit_k_max 21
_diffrn_reflns_limit_k_min -21
_diffrn_reflns_limit_l_max 15
_diffrn_reflns_limit_l_min -15
_diffrn_reflns_number 23912
_diffrn_reflns_theta_full 25.99
_diffrn_reflns_theta_max 25.99
_diffrn_reflns_theta_min 3.51
_diffrn_standards_decay_% 0
_diffrn_standards_interval_count 0
_diffrn_standards_interval_time 0
_diffrn_standards_number 0
_exptl_absorpt_coefficient_mu 0.076
_exptl_absorpt_correction_T_max 1.00000
_exptl_absorpt_correction_T_min 0.84313
_exptl_absorpt_correction_type multi-scan
_exptl_absorpt_process_details 'Crys Alis RED'
_exptl_crystal_colour yellow
_exptl_crystal_density_diffrn 1.214
_exptl_crystal_density_method 'not measured'
_exptl_crystal_description block-shaped
_exptl_crystal_F_000 756
_exptl_crystal_size_max 0.30
_exptl_crystal_size_mid 0.20
_exptl_crystal_size_min 0.20
_refine_diff_density_max 0.246
_refine_diff_density_min -0.239
_refine_diff_density_rms 0.041
_refine_ls_abs_structure_details 'Flack H D (1983), Acta Cryst. A39, 876-881'
_refine_ls_abs_structure_Flack -2(3)
_refine_ls_extinction_method none
_refine_ls_goodness_of_fit_ref 1.001
_refine_ls_hydrogen_treatment constr
_refine_ls_matrix_type full
_refine_ls_number_parameters 493
_refine_ls_number_reflns 7598
_refine_ls_number_restraints 1
_refine_ls_restrained_S_all 1.001
_refine_ls_R_factor_all 0.1044
_refine_ls_R_factor_gt 0.0637
_refine_ls_shift/su_max 0.001
_refine_ls_shift/su_mean 0.000
_refine_ls_structure_factor_coef Fsqd
_refine_ls_weighting_details 'calc w=1/[\s^2^(Fo^2^)+(0.1025P)^2^+0.0000P] where P=(Fo^2^+2Fc^2^)/3'
_refine_ls_weighting_scheme calc
_refine_ls_wR_factor_gt 0.1609
_refine_ls_wR_factor_ref 0.1900
_reflns_number_gt 4636
_reflns_number_total 7598
_reflns_threshold_expression >2sigma(I)
_cod_data_source_file c5ra09562j2.cif
_cod_data_source_block madhusbase2re
_cod_original_sg_symbol_H-M 'P 21'
_cod_database_code 7220658

loop_
_symmetry_equiv_pos_as_xyz
'x, y, z'
'-x, y+1/2, -z'

loop_
_atom_site_label
_atom_site_type_symbol
_atom_site_fract_x
_atom_site_fract_y
_atom_site_fract_z
_atom_site_U_iso_or_equiv
_atom_site_adp_type
_atom_site_occupancy
_atom_site_symmetry_multiplicity
_atom_site_calc_flag
_atom_site_refinement_flags
N3B N 0.8949(3) 0.14305(17) -0.0081(2) 0.0543(7) Uani 1 1 d .
C10B C 1.0507(4) 0.0416(2) -0.0410(2) 0.0487(8) Uani 1 1 d .
C1B C 0.5989(4) 0.25239(18) 0.0964(3) 0.0482(8) Uani 1 1 d .
C6B C 0.7464(3) 0.21356(19) 0.0836(3) 0.0476(8) Uani 1 1 d .
N2B N 0.7483(3) 0.17378(16) 0.0017(2) 0.0542(7) Uani 1 1 d .
C8B C 0.8965(3) 0.0742(2) -0.0314(2) 0.0479(8) Uani 1 1 d .
N4B N 1.0523(3) -0.02830(18) -0.0771(2) 0.0642(8) Uani 1 1 d .
N1B N 0.5985(3) 0.29151(17) 0.1854(2) 0.0617(8) Uani 1 1 d .
C2B C 0.4677(4) 0.2478(2) 0.0199(3) 0.0577(9) Uani 1 1 d .
H2B H 0.4707 0.2208 -0.0419 0.069 Uiso 1 1 calc R
C11B C 1.1867(4) 0.0822(2) -0.0118(3) 0.0687(11) Uani 1 1 d .
H11B H 1.1828 0.1308 0.0142 0.082 Uiso 1 1 calc R
C4B C 0.3326(5) 0.3241(2) 0.1281(4) 0.0719(11) Uani 1 1 d .
H4B H 0.2435 0.3496 0.1408 0.086 Uiso 1 1 calc R
C5B C 0.4669(5) 0.3257(2) 0.2000(4) 0.0750(11) Uani 1 1 d .
H5B H 0.4656 0.3522 0.2625 0.090 Uiso 1 1 calc R
C14B C 1.1921(5) -0.0585(2) -0.0840(3) 0.0790(12) Uani 1 1 d .
H14B H 1.1944 -0.1077 -0.1082 0.095 Uiso 1 1 calc R
C9B C 0.7563(4) 0.0237(2) -0.0460(3) 0.0683(10) Uani 1 1 d .
H9B1 H 0.7220 0.0153 0.0211 0.102 Uiso 1 1 calc R
H9B2 H 0.7831 -0.0234 -0.0750 0.102 Uiso 1 1 calc R
H9B3 H 0.6740 0.0470 -0.0933 0.102 Uiso 1 1 calc R
C12B C 1.3279(4) 0.0493(3) -0.0219(4) 0.0842(13) Uani 1 1 d .
H12B H 1.4203 0.0759 -0.0041 0.101 Uiso 1 1 calc R
C7B C 0.8851(4) 0.2227(2) 0.1676(3) 0.0732(11) Uani 1 1 d .
H7B1 H 0.9431 0.1766 0.1753 0.110 Uiso 1 1 calc R
H7B2 H 0.8506 0.2352 0.2333 0.110 Uiso 1 1 calc R
H7B3 H 0.9505 0.2623 0.1479 0.110 Uiso 1 1 calc R
C13B C 1.3306(4) -0.0227(3) -0.0582(4) 0.0762(12) Uani 1 1 d .
H13B H 1.4242 -0.0464 -0.0650 0.091 Uiso 1 1 calc R
C3B C 0.3342(4) 0.2837(2) 0.0370(3) 0.0713(11) Uani 1 1 d .
H3B H 0.2450 0.2807 -0.0129 0.086 Uiso 1 1 calc R
N2C N 0.3153(3) 0.48161(18) 0.3463(2) 0.0636(8) Uani 1 1 d .
C1C C 0.1593(4) 0.40639(19) 0.4395(2) 0.0506(8) Uani 1 1 d .
N3C N 0.4605(3) 0.51104(18) 0.3364(2) 0.0592(8) Uani 1 1 d .
C6C C 0.3110(4) 0.44220(19) 0.4287(3) 0.0509(8) Uani 1 1 d .
C8C C 0.4643(4) 0.5797(2) 0.3086(3) 0.0516(8) Uani 1 1 d .
C10C C 0.6215(4) 0.6092(2) 0.2971(3) 0.0536(8) Uani 1 1 d .
N4C N 0.6275(3) 0.67926(18) 0.2592(3) 0.0661(8) Uani 1 1 d .
C11C C 0.7540(4) 0.5667(2) 0.3239(3) 0.0690(11) Uani 1 1 d .
H11C H 0.7471 0.5179 0.3487 0.083 Uiso 1 1 calc R
N1C N 0.0374(4) 0.4050(2) 0.3544(3) 0.0864(11) Uani 1 1 d .
C5C C 0.0158(5) 0.3419(3) 0.5443(3) 0.0800(12) Uani 1 1 d .
H5C H 0.0078 0.3198 0.6091 0.096 Uiso 1 1 calc R
C2C C 0.1480(4) 0.3746(2) 0.5321(2) 0.0539(9) Uani 1 1 d .
H2C H 0.2314 0.3755 0.5867 0.065 Uiso 1 1 calc R
C7C C 0.4451(4) 0.4339(3) 0.5135(3) 0.0782(12) Uani 1 1 d .
H7C1 H 0.5395 0.4300 0.4829 0.117 Uiso 1 1 calc R
H7C2 H 0.4320 0.3893 0.5535 0.117 Uiso 1 1 calc R
H7C3 H 0.4510 0.4769 0.5591 0.117 Uiso 1 1 calc R
C12C C 0.8965(4) 0.5971(3) 0.3138(3) 0.0784(12) Uani 1 1 d .
H12C H 0.9875 0.5698 0.3336 0.094 Uiso 1 1 calc R
C14C C 0.7686(4) 0.7056(2) 0.2493(3) 0.0751(11) Uani 1 1 d .
H14C H 0.7748 0.7540 0.2229 0.090 Uiso 1 1 calc R
C3C C -0.1017(4) 0.3692(2) 0.3715(3) 0.0703(11) Uani 1 1 d .
H3C H -0.1858 0.3668 0.3174 0.084 Uiso 1 1 calc R
C13C C 0.9029(5) 0.6674(3) 0.2747(4) 0.0747(12) Uani 1 1 d .
H13C H 0.9978 0.6888 0.2655 0.090 Uiso 1 1 calc R
C9C C 0.3279(4) 0.6314(2) 0.2908(3) 0.0654(10) Uani 1 1 d .
H9C1 H 0.2338 0.6033 0.2930 0.098 Uiso 1 1 calc R
H9C2 H 0.3237 0.6550 0.2231 0.098 Uiso 1 1 calc R
H9C3 H 0.3383 0.6691 0.3449 0.098 Uiso 1 1 calc R
C4C C -0.1127(5) 0.3386(2) 0.4654(3) 0.0724(11) Uani 1 1 d .
H4C H -0.2046 0.3156 0.4778 0.087 Uiso 1 1 calc R
N3A N 0.8398(3) 0.03109(19) 0.2505(2) 0.0639(8) Uani 1 1 d .
C8A C 0.8303(4) -0.0366(2) 0.2173(3) 0.0533(9) Uani 1 1 d .
N2A N 0.6973(3) 0.06407(18) 0.2615(2) 0.0654(8) Uani 1 1 d .
C1A C 0.5467(4) 0.1403(2) 0.3567(3) 0.0595(9) Uani 1 1 d .
C11A C 0.9696(3) -0.13959(19) 0.1569(2) 0.0471(8) Uani 1 1 d .
H11A H 0.8733 -0.1611 0.1323 0.057 Uiso 1 1 calc R
N1A N 0.5457(4) 0.1821(2) 0.4427(3) 0.0801(10) Uani 1 1 d .
C10A C 0.9778(4) -0.0743(2) 0.2033(3) 0.0548(9) Uani 1 1 d .
C6A C 0.6963(4) 0.1037(2) 0.3443(3) 0.0569(9) Uani 1 1 d .
C9A C 0.6837(4) -0.0807(2) 0.1964(3) 0.0651(10) Uani 1 1 d .
H9A1 H 0.6697 -0.1086 0.2585 0.098 Uiso 1 1 calc R
H9A2 H 0.6895 -0.1148 0.1391 0.098 Uiso 1 1 calc R
H9A3 H 0.5971 -0.0473 0.1783 0.098 Uiso 1 1 calc R
C2A C 0.4145(5) 0.1297(2) 0.2833(4) 0.0826(13) Uani 1 1 d .
H2A H 0.4184 0.1013 0.2228 0.099 Uiso 1 1 calc R
C4A C 0.2740(7) 0.2048(3) 0.3891(5) 0.0985(16) Uani 1 1 d .
H4A H 0.1823 0.2278 0.4021 0.118 Uiso 1 1 calc R
N4A N 1.1217(4) -0.0393(3) 0.2400(4) 0.1092(14) Uani 1 1 d .
C7A C 0.8327(4) 0.1134(3) 0.4292(3) 0.0789(12) Uani 1 1 d .
H7A1 H 0.8083 0.0924 0.4940 0.118 Uiso 1 1 calc R
H7A2 H 0.8557 0.1659 0.4390 0.118 Uiso 1 1 calc R
H7A3 H 0.9216 0.0880 0.4093 0.118 Uiso 1 1 calc R
C13A C 1.2461(5) -0.1470(3) 0.1795(4) 0.0904(15) Uani 1 1 d .
H13A H 1.3351 -0.1740 0.1708 0.109 Uiso 1 1 calc R
C14A C 1.1013(5) -0.1752(3) 0.1451(3) 0.0794(12) Uani 1 1 d .
H14A H 1.0940 -0.2217 0.1116 0.095 Uiso 1 1 calc R
C5A C 0.4081(6) 0.2131(3) 0.4569(4) 0.0915(14) Uani 1 1 d .
H5A H 0.4054 0.2419 0.5171 0.110 Uiso 1 1 calc R
C12A C 1.2569(5) -0.0792(4) 0.2264(4) 0.1014(17) Uani 1 1 d .
H12A H 1.3545 -0.0587 0.2500 0.122 Uiso 1 1 calc R
C3A C 0.2772(5) 0.1622(3) 0.3021(5) 0.1029(16) Uani 1 1 d .
H3A H 0.1863 0.1548 0.2548 0.123 Uiso 1 1 calc R

loop_
_atom_site_aniso_label
_atom_site_aniso_U_11
_atom_site_aniso_U_22
_atom_site_aniso_U_33
_atom_site_aniso_U_23
_atom_site_aniso_U_13
_atom_site_aniso_U_12
N3B 0.0437(15) 0.0497(18) 0.0698(17) -0.0048(15) 0.0096(13) 0.0017(14)
C10B 0.0479(18) 0.047(2) 0.0517(18) -0.0002(16) 0.0096(14) 0.0016(16)
C1B 0.0476(18) 0.0379(17) 0.0588(19) 0.0050(15) 0.0067(14) -0.0017(15)
C6B 0.0416(17) 0.0393(18) 0.0609(19) -0.0014(16) 0.0041(14) -0.0020(14)
N2B 0.0415(15) 0.0523(18) 0.0699(18) -0.0076(15) 0.0121(13) 0.0037(13)
C8B 0.0445(18) 0.053(2) 0.0456(17) 0.0034(15) 0.0047(13) -0.0021(16)
N4B 0.0585(18) 0.056(2) 0.077(2) -0.0076(17) 0.0077(15) 0.0074(16)
N1B 0.0598(18) 0.0513(19) 0.0761(19) -0.0158(16) 0.0168(15) -0.0039(15)
C2B 0.052(2) 0.055(2) 0.065(2) -0.0050(17) 0.0056(16) 0.0062(17)
C11B 0.051(2) 0.055(2) 0.103(3) -0.015(2) 0.0199(19) -0.0008(18)
C4B 0.061(2) 0.051(2) 0.110(3) 0.003(2) 0.033(2) 0.0117(19)
C5B 0.068(3) 0.063(3) 0.099(3) -0.017(2) 0.030(2) 0.005(2)
C14B 0.076(3) 0.061(3) 0.098(3) -0.017(2) 0.007(2) 0.019(2)
C9B 0.0501(19) 0.064(3) 0.089(3) -0.001(2) 0.0061(18) -0.0060(18)
C12B 0.050(2) 0.086(3) 0.119(3) -0.015(3) 0.021(2) -0.002(2)
C7B 0.056(2) 0.072(3) 0.085(3) -0.016(2) -0.0088(18) 0.013(2)
C13B 0.049(2) 0.081(3) 0.098(3) -0.017(3) 0.013(2) 0.015(2)
C3B 0.056(2) 0.070(3) 0.088(3) 0.010(2) 0.0090(19) 0.008(2)
N2C 0.0508(17) 0.064(2) 0.073(2) -0.0010(17) 0.0007(14) -0.0032(15)
C1C 0.0515(19) 0.0421(19) 0.056(2) -0.0046(16) 0.0009(15) 0.0013(16)
N3C 0.0447(16) 0.062(2) 0.0721(19) 0.0069(16) 0.0111(13) -0.0027(15)
C6C 0.054(2) 0.043(2) 0.0555(19) -0.0070(16) 0.0068(15) 0.0020(15)
C8C 0.0440(18) 0.060(2) 0.0502(18) -0.0027(17) 0.0035(14) -0.0001(17)
C10C 0.0465(19) 0.057(2) 0.0563(19) -0.0044(17) 0.0048(14) 0.0014(17)
N4C 0.0538(17) 0.061(2) 0.084(2) 0.0163(17) 0.0116(15) 0.0026(15)
C11C 0.051(2) 0.066(3) 0.090(3) 0.014(2) 0.0096(19) 0.002(2)
N1C 0.074(2) 0.080(3) 0.103(3) -0.016(2) 0.0031(19) -0.007(2)
C5C 0.098(3) 0.079(3) 0.066(3) 0.006(2) 0.022(2) -0.009(3)
C2C 0.057(2) 0.062(2) 0.0410(17) 0.0014(16) 0.0039(14) -0.0131(18)
C7C 0.068(3) 0.092(3) 0.072(3) 0.008(2) 0.0036(19) -0.003(2)
C12C 0.046(2) 0.082(3) 0.108(3) 0.009(3) 0.014(2) 0.004(2)
C14C 0.058(2) 0.060(3) 0.106(3) 0.021(2) 0.011(2) -0.007(2)
C3C 0.055(2) 0.068(3) 0.087(3) -0.015(2) 0.0051(19) -0.0124(19)
C13C 0.051(2) 0.067(3) 0.106(3) -0.002(2) 0.013(2) -0.010(2)
C9C 0.0481(19) 0.071(3) 0.078(2) 0.005(2) 0.0116(17) 0.0081(18)
C4C 0.071(3) 0.063(3) 0.087(3) -0.012(2) 0.022(2) -0.014(2)
N3A 0.0482(16) 0.063(2) 0.0790(19) -0.0068(17) 0.0042(13) 0.0018(15)
C8A 0.0501(19) 0.058(2) 0.0523(19) -0.0050(17) 0.0080(15) -0.0029(17)
N2A 0.0561(18) 0.061(2) 0.078(2) -0.0106(17) 0.0055(15) 0.0095(15)
C1A 0.071(2) 0.041(2) 0.069(2) 0.0062(18) 0.0175(18) 0.0018(17)
C11A 0.0359(16) 0.047(2) 0.0607(19) -0.0125(16) 0.0156(14) -0.0049(14)
N1A 0.088(2) 0.075(2) 0.078(2) 0.0061(19) 0.0171(19) 0.022(2)
C10A 0.0424(17) 0.062(2) 0.0600(19) 0.0022(18) 0.0087(14) -0.0063(17)
C6A 0.057(2) 0.047(2) 0.067(2) 0.0059(19) 0.0063(16) -0.0001(17)
C9A 0.0426(18) 0.073(3) 0.081(2) -0.012(2) 0.0127(16) -0.0026(18)
C2A 0.067(3) 0.065(3) 0.111(3) -0.022(2) -0.002(2) 0.017(2)
C4A 0.086(4) 0.068(3) 0.148(5) 0.007(3) 0.043(3) 0.019(3)
N4A 0.070(3) 0.115(4) 0.142(4) -0.017(3) 0.011(2) -0.008(2)
C7A 0.059(2) 0.099(3) 0.078(3) -0.003(2) 0.0087(18) 0.001(2)
C13A 0.051(2) 0.099(4) 0.128(4) -0.001(3) 0.035(2) 0.009(2)
C14A 0.073(3) 0.071(3) 0.101(3) -0.014(2) 0.036(2) -0.004(2)
C5A 0.108(4) 0.082(4) 0.091(3) -0.002(3) 0.036(3) 0.024(3)
C12A 0.039(2) 0.128(5) 0.138(4) -0.027(4) 0.017(2) -0.003(3)
C3A 0.068(3) 0.073(3) 0.161(5) -0.016(3) -0.005(3) 0.016(2)

loop_
_atom_type_symbol
_atom_type_description
_atom_type_scat_dispersion_real
_atom_type_scat_dispersion_imag
_atom_type_scat_source
C C 0.0033 0.0016 'International Tables Vol C Tables 4.2.6.8 and 6.1.1.4'
H H 0.0000 0.0000 'International Tables Vol C Tables 4.2.6.8 and 6.1.1.4'
N N 0.0061 0.0033 'International Tables Vol C Tables 4.2.6.8 and 6.1.1.4'

loop_
_geom_angle_atom_site_label_1
_geom_angle_atom_site_label_2
_geom_angle_atom_site_label_3
_geom_angle
C8B N3B N2B 116.1(3)
N4B C10B C11B 122.0(3)
N4B C10B C8B 116.9(3)
C11B C10B C8B 121.1(3)
N1B C1B C2B 121.8(3)
N1B C1B C6B 116.5(3)
C2B C1B C6B 121.6(3)
N2B C6B C1B 117.8(3)
N2B C6B C7B 123.2(3)
C1B C6B C7B 118.9(3)
C6B N2B N3B 114.4(3)
N3B C8B C10B 116.2(3)
N3B C8B C9B 125.0(3)
C10B C8B C9B 118.7(3)
C10B N4B C14B 117.0(3)
C5B N1B C1B 117.9(3)
C3B C2B C1B 118.9(3)
C3B C2B H2B 120.5
C1B C2B H2B 120.5
C12B C11B C10B 119.0(4)
C12B C11B H11B 120.5
C10B C11B H11B 120.5
C3B C4B C5B 117.8(4)
C3B C4B H4B 121.1
C5B C4B H4B 121.1
N1B C5B C4B 123.8(4)
N1B C5B H5B 118.1
C4B C5B H5B 118.1
N4B C14B C13B 124.9(4)
N4B C14B H14B 117.6
C13B C14B H14B 117.6
C8B C9B H9B1 109.5
C8B C9B H9B2 109.5
H9B1 C9B H9B2 109.5
C8B C9B H9B3 109.5
H9B1 C9B H9B3 109.5
H9B2 C9B H9B3 109.5
C13B C12B C11B 119.3(4)
C13B C12B H12B 120.3
C11B C12B H12B 120.3
C6B C7B H7B1 109.5
C6B C7B H7B2 109.5
H7B1 C7B H7B2 109.5
C6B C7B H7B3 109.5
H7B1 C7B H7B3 109.5
H7B2 C7B H7B3 109.5
C14B C13B C12B 117.7(4)
C14B C13B H13B 121.1
C12B C13B H13B 121.1
C2B C3B C4B 119.7(4)
C2B C3B H3B 120.1
C4B C3B H3B 120.1
C6C N2C N3C 114.9(3)
C2C C1C N1C 122.7(3)
C2C C1C C6C 116.5(3)
N1C C1C C6C 120.8(3)
C8C N3C N2C 116.7(3)
N2C C6C C7C 123.3(3)
N2C C6C C1C 116.6(3)
C7C C6C C1C 120.0(3)
N3C C8C C10C 115.4(3)
N3C C8C C9C 125.6(3)
C10C C8C C9C 119.0(3)
N4C C10C C11C 121.7(3)
N4C C10C C8C 116.7(3)
C11C C10C C8C 121.6(3)
C14C N4C C10C 116.4(3)
C12C C11C C10C 119.3(4)
C12C C11C H11C 120.3
C10C C11C H11C 120.3
C1C N1C C3C 116.9(3)
C2C C5C C4C 123.5(4)
C2C C5C H5C 118.3
C4C C5C H5C 118.3
C5C C2C C1C 118.2(3)
C5C C2C H2C 120.9
C1C C2C H2C 120.9
C6C C7C H7C1 109.5
C6C C7C H7C2 109.5
H7C1 C7C H7C2 109.5
C6C C7C H7C3 109.5
H7C1 C7C H7C3 109.5
H7C2 C7C H7C3 109.5
C13C C12C C11C 119.1(4)
C13C C12C H12C 120.5
C11C C12C H12C 120.5
N4C C14C C13C 124.9(4)
N4C C14C H14C 117.5
C13C C14C H14C 117.5
C4C C3C N1C 120.0(4)
C4C C3C H3C 120.0
N1C C3C H3C 120.0
C14C C13C C12C 118.5(4)
C14C C13C H13C 120.8
C12C C13C H13C 120.8
C8C C9C H9C1 109.5
C8C C9C H9C2 109.5
H9C1 C9C H9C2 109.5
C8C C9C H9C3 109.5
H9C1 C9C H9C3 109.5
H9C2 C9C H9C3 109.5
C3C C4C C5C 118.8(4)
C3C C4C H4C 120.6
C5C C4C H4C 120.6
C8A N3A N2A 114.6(3)
N3A C8A C10A 117.0(3)
N3A C8A C9A 124.9(3)
C10A C8A C9A 118.1(3)
C6A N2A N3A 115.5(3)
N1A C1A C2A 122.3(4)
N1A C1A C6A 116.5(3)
C2A C1A C6A 121.2(3)
C10A C11A C14A 119.0(3)
C10A C11A H11A 120.5
C14A C11A H11A 120.5
C1A N1A C5A 116.9(4)
C11A C10A N4A 122.1(3)
C11A C10A C8A 118.0(3)
N4A C10A C8A 119.9(3)
N2A C6A C1A 116.4(3)
N2A C6A C7A 124.6(3)
C1A C6A C7A 119.0(3)
C8A C9A H9A1 109.5
C8A C9A H9A2 109.5
H9A1 C9A H9A2 109.5
C8A C9A H9A3 109.5
H9A1 C9A H9A3 109.5
H9A2 C9A H9A3 109.5
C3A C2A C1A 118.4(4)
C3A C2A H2A 120.8
C1A C2A H2A 120.8
C3A C4A C5A 118.1(5)
C3A C4A H4A 121.0
C5A C4A H4A 121.0
C12A N4A C10A 116.7(4)
C6A C7A H7A1 109.5
C6A C7A H7A2 109.5
H7A1 C7A H7A2 109.5
C6A C7A H7A3 109.5
H7A1 C7A H7A3 109.5
H7A2 C7A H7A3 109.5
C12A C13A C14A 118.4(4)
C12A C13A H13A 120.8
C14A C13A H13A 120.8
C11A C14A C13A 123.4(4)
C11A C14A H14A 118.3
C13A C14A H14A 118.3
N1A C5A C4A 124.2(5)
N1A C5A H5A 117.9
C4A C5A H5A 117.9
C13A C12A N4A 120.3(4)
C13A C12A H12A 119.9
N4A C12A H12A 119.9
C4A C3A C2A 120.2(5)
C4A C3A H3A 119.9
C2A C3A H3A 119.9

loop_
_geom_bond_atom_site_label_1
_geom_bond_atom_site_label_2
_geom_bond_distance
N3B C8B 1.262(4)
N3B N2B 1.406(3)
C10B N4B 1.328(4)
C10B C11B 1.387(5)
C10B C8B 1.479(4)
C1B N1B 1.336(4)
C1B C2B 1.391(4)
C1B C6B 1.484(4)
C6B N2B 1.268(4)
C6B C7B 1.500(5)
C8B C9B 1.501(5)
N4B C14B 1.341(4)
N1B C5B 1.331(4)
C2B C3B 1.367(5)
C2B H2B 0.9300
C11B C12B 1.380(5)
C11B H11B 0.9300
C4B C3B 1.373(6)
C4B C5B 1.375(5)
C4B H4B 0.9300
C5B H5B 0.9300
C14B C13B 1.357(5)
C14B H14B 0.9300
C9B H9B1 0.9600
C9B H9B2 0.9600
C9B H9B3 0.9600
C12B C13B 1.365(6)
C12B H12B 0.9300
C7B H7B1 0.9600
C7B H7B2 0.9600
C7B H7B3 0.9600
C13B H13B 0.9300
C3B H3B 0.9300
N2C C6C 1.272(4)
N2C N3C 1.386(4)
C1C C2C 1.330(4)
C1C N1C 1.403(4)
C1C C6C 1.486(4)
N3C C8C 1.274(4)
C6C C7C 1.478(5)
C8C C10C 1.488(4)
C8C C9C 1.490(5)
C10C N4C 1.342(5)
C10C C11C 1.377(5)
N4C C14C 1.333(4)
C11C C12C 1.372(5)
C11C H11C 0.9300
N1C C3C 1.409(5)
C5C C2C 1.315(5)
C5C C4C 1.392(6)
C5C H5C 0.9300
C2C H2C 0.9300
C7C H7C1 0.9600
C7C H7C2 0.9600
C7C H7C3 0.9600
C12C C13C 1.351(6)
C12C H12C 0.9300
C14C C13C 1.346(5)
C14C H14C 0.9300
C3C C4C 1.335(5)
C3C H3C 0.9300
C13C H13C 0.9300
C9C H9C1 0.9600
C9C H9C2 0.9600
C9C H9C3 0.9600
C4C H4C 0.9300
N3A C8A 1.276(4)
N3A N2A 1.394(4)
C8A C10A 1.478(5)
C8A C9A 1.485(5)
N2A C6A 1.275(4)
C1A N1A 1.330(5)
C1A C2A 1.385(5)
C1A C6A 1.480(5)
C11A C10A 1.304(4)
C11A C14A 1.333(5)
C11A H11A 0.9300
N1A C5A 1.350(5)
C10A N4A 1.412(5)
C6A C7A 1.495(5)
C9A H9A1 0.9600
C9A H9A2 0.9600
C9A H9A3 0.9600
C2A C3A 1.376(6)
C2A H2A 0.9300
C4A C3A 1.353(7)
C4A C5A 1.354(7)
C4A H4A 0.9300
N4A C12A 1.402(6)
C7A H7A1 0.9600
C7A H7A2 0.9600
C7A H7A3 0.9600
C13A C12A 1.346(7)
C13A C14A 1.364(6)
C13A H13A 0.9300
C14A H14A 0.9300
C5A H5A 0.9300
C12A H12A 0.9300
C3A H3A 0.9300

loop_
_geom_torsion_atom_site_label_1
_geom_torsion_atom_site_label_2
_geom_torsion_atom_site_label_3
_geom_torsion_atom_site_label_4
_geom_torsion
N1B C1B C6B N2B 177.5(3)
C2B C1B C6B N2B -2.1(5)
N1B C1B C6B C7B -2.3(5)
C2B C1B C6B C7B 178.1(3)
C1B C6B N2B N3B 175.9(3)
C7B C6B N2B N3B -4.4(5)
C8B N3B N2B C6B 133.0(3)
N2B N3B C8B C10B -179.5(3)
N2B N3B C8B C9B -1.8(5)
N4B C10B C8B N3B -172.5(3)
C11B C10B C8B N3B 8.5(5)
N4B C10B C8B C9B 9.6(4)
C11B C10B C8B C9B -169.5(3)
C11B C10B N4B C14B 0.3(5)
C8B C10B N4B C14B -178.7(3)
C2B C1B N1B C5B 0.9(5)
C6B C1B N1B C5B -178.7(3)
N1B C1B C2B C3B -0.8(5)
C6B C1B C2B C3B 178.8(3)
N4B C10B C11B C12B 0.8(6)
C8B C10B C11B C12B 179.8(3)
C1B N1B C5B C4B -1.2(6)
C3B C4B C5B N1B 1.2(6)
C10B N4B C14B C13B -1.0(6)
C10B C11B C12B C13B -1.3(6)
N4B C14B C13B C12B 0.5(7)
C11B C12B C13B C14B 0.7(7)
C1B C2B C3B C4B 0.8(5)
C5B C4B C3B C2B -1.0(6)
C6C N2C N3C C8C -135.4(3)
N3C N2C C6C C7C 5.8(5)
N3C N2C C6C C1C -177.0(3)
C2C C1C C6C N2C -170.4(3)
N1C C1C C6C N2C 11.3(5)
C2C C1C C6C C7C 7.0(5)
N1C C1C C6C C7C -171.4(3)
N2C N3C C8C C10C -179.1(3)
N2C N3C C8C C9C 3.0(5)
N3C C8C C10C N4C 174.5(3)
C9C C8C C10C N4C -7.5(4)
N3C C8C C10C C11C -5.5(5)
C9C C8C C10C C11C 172.6(3)
C11C C10C N4C C14C -0.3(5)
C8C C10C N4C C14C 179.8(3)
N4C C10C C11C C12C 1.4(6)
C8C C10C C11C C12C -178.7(3)
C2C C1C N1C C3C 1.1(5)
C6C C1C N1C C3C 179.3(3)
C4C C5C C2C C1C 0.2(6)
N1C C1C C2C C5C -1.2(5)
C6C C1C C2C C5C -179.5(3)
C10C C11C C12C C13C -2.0(6)
C10C N4C C14C C13C -0.2(6)
C1C N1C C3C C4C 0.1(6)
N4C C14C C13C C12C -0.4(7)
C11C C12C C13C C14C 1.5(7)
N1C C3C C4C C5C -1.1(6)
C2C C5C C4C C3C 1.0(7)
N2A N3A C8A C10A 179.6(3)
N2A N3A C8A C9A -3.2(5)
C8A N3A N2A C6A 138.3(3)
C2A C1A N1A C5A 1.2(6)
C6A C1A N1A C5A -177.3(4)
C14A C11A C10A N4A 1.1(5)
C14A C11A C10A C8A -178.8(3)
N3A C8A C10A C11A -171.3(3)
C9A C8A C10A C11A 11.3(5)
N3A C8A C10A N4A 8.7(5)
C9A C8A C10A N4A -168.6(3)
N3A N2A C6A C1A 179.0(3)
N3A N2A C6A C7A -2.9(5)
N1A C1A C6A N2A -179.6(3)
C2A C1A C6A N2A 1.9(5)
N1A C1A C6A C7A 2.2(5)
C2A C1A C6A C7A -176.3(4)
N1A C1A C2A C3A -1.7(7)
C6A C1A C2A C3A 176.8(4)
C11A C10A N4A C12A -1.5(6)
C8A C10A N4A C12A 178.4(4)
C10A C11A C14A C13A 0.2(6)
C12A C13A C14A C11A -1.0(7)
C1A N1A C5A C4A -0.7(7)
C3A C4A C5A N1A 0.7(8)
C14A C13A C12A N4A 0.6(8)
C10A N4A C12A C13A 0.6(7)
C5A C4A C3A C2A -1.1(8)
C1A C2A C3A C4A 1.6(8)
